data_7042005
loop_
_publ_author_name
'Diehl, Tobias'
'Krause, Melanie T. S.'
'Ueberlein, Sven'
'Becker, Stefanie'
'Trommer, Aline'
'Schnakenburg, Gregor'
'Engeser, Marianne'

_publ_section_title
;
 Synthesis of hydroxyl-functionalized N-heterocyclic carbene gold(i)
 complexes and peptide conjugates.
;
_journal_issue 9
_journal_name_full 'Dalton transactions (Cambridge, England : 2003)'
_journal_page_first 2988
_journal_page_last 2997
_journal_paper_doi 10.1039/c6dt04834j
_journal_volume 46
_journal_year 2017
_chemical_formula_moiety 'C12 H20 Au N4 O2, F6 P'
_chemical_formula_sum 'C12 H20 Au F6 N4 O2 P'
_chemical_formula_weight 594.26
_space_group_crystal_system monoclinic
_space_group_IT_number 12
_space_group_name_Hall '-C 2y'
_space_group_name_H-M_alt 'C 1 2/m 1'
_symmetry_space_group_name_Hall '-C 2y'
_symmetry_space_group_name_H-M 'C 1 2/m 1'
_atom_sites_solution_hydrogens geom
_audit_creation_date 2017-01-10
_audit_creation_method
;
Olex2 1.2
(compiled 2017.01.04 svn.r3372 for OlexSys, GUI svn.r5289)
;
_audit_update_record
;
2017-01-18 deposited with the CCDC.
2017-02-09 downloaded from the CCDC.
;
_cell_angle_alpha 90
_cell_angle_beta 124.758(6)
_cell_angle_gamma 90
_cell_formula_units_Z 4
_cell_length_a 16.423(4)
_cell_length_b 12.458(2)
_cell_length_c 10.897(2)
_cell_measurement_reflns_used 9905
_cell_measurement_temperature 123(2)
_cell_measurement_theta_max 28.86
_cell_measurement_theta_min 2.542
_cell_volume 1831.7(6)
_computing_cell_refinement 'SAINT v8.34A (Bruker, 2013)'
_computing_data_collection 'HKL Denzo and Scalepack (Otwinowski & Minor 1997)'
_computing_data_reduction 'SAINT v8.34A (Bruker, 2013)'
_computing_molecular_graphics 'DIAMOND (Brandenburg, 1999)'
_computing_publication_material 'SHELXL-2014 (Sheldrick, 2014)'
_computing_structure_refinement 'SHELXL-2014 (Sheldrick, 2014)'
_computing_structure_solution 'SHELXT 2014/5 (Sheldrick, 2014)'
_diffrn_ambient_temperature 123(2)
_diffrn_detector CCD
_diffrn_detector_area_resol_mean 9
_diffrn_detector_type 'area detector'
_diffrn_measured_fraction_theta_full 0.995
_diffrn_measured_fraction_theta_max 0.993
_diffrn_measurement_device '95mm CCD camera on \k-goniostat'
_diffrn_measurement_device_type 'Nonius KappaCCD'
_diffrn_measurement_method '\f and \w scans'
_diffrn_radiation_monochromator 'horizonally mounted graphite crystal'
_diffrn_radiation_probe x-ray
_diffrn_radiation_type MoK\a
_diffrn_radiation_wavelength 0.71073
_diffrn_reflns_av_R_equivalents 0.0915
_diffrn_reflns_av_unetI/netI 0.1067
_diffrn_reflns_Laue_measured_fraction_full 0.995
_diffrn_reflns_Laue_measured_fraction_max 0.993
_diffrn_reflns_limit_h_max 17
_diffrn_reflns_limit_h_min -20
_diffrn_reflns_limit_k_max 15
_diffrn_reflns_limit_k_min 0
_diffrn_reflns_limit_l_max 13
_diffrn_reflns_limit_l_min 0
_diffrn_reflns_number 2078
_diffrn_reflns_point_group_measured_fraction_full 0.995
_diffrn_reflns_point_group_measured_fraction_max 0.993
_diffrn_reflns_theta_full 25.242
_diffrn_reflns_theta_max 26.993
_diffrn_reflns_theta_min 3.019
_diffrn_source 'sealed X-ray tube'
_diffrn_standards_number 0
_exptl_absorpt_coefficient_mu 8.192
_exptl_absorpt_correction_T_max 0.7461
_exptl_absorpt_correction_T_min 0.3926
_exptl_absorpt_correction_type multi-scan
_exptl_absorpt_process_details
;
 TWINABS-2012/1 (Bruker,2012) was used for absorption correction.
 
For component 1:
 wR2(int) was 0.1369 before and 0.1024 after correction.
 The Ratio of minimum to maximum transmission is 0.53.
 The \l/2 correction factor is Not present

Final HKLF 4 output contains 41088 reflections, Rint = 0.1196
 (22234 with I > 3sig(I), Rint = 0.0955)
;
_exptl_crystal_colour colourless
_exptl_crystal_colour_primary colourless
_exptl_crystal_density_diffrn 2.155
_exptl_crystal_description plate
_exptl_crystal_F_000 1136
_exptl_crystal_size_max 0.2
_exptl_crystal_size_mid 0.18
_exptl_crystal_size_min 0.04
_refine_diff_density_max 2.256
_refine_diff_density_min -2.036
_refine_diff_density_rms 0.262
_refine_ls_extinction_method none
_refine_ls_goodness_of_fit_ref 1.012
_refine_ls_hydrogen_treatment constr
_refine_ls_matrix_type full
_refine_ls_number_parameters 129
_refine_ls_number_reflns 2078
_refine_ls_number_restraints 0
_refine_ls_restrained_S_all 1.012
_refine_ls_R_factor_all 0.0638
_refine_ls_R_factor_gt 0.0407
_refine_ls_shift/su_max 0.000
_refine_ls_shift/su_mean 0.000
_refine_ls_structure_factor_coef Fsqd
_refine_ls_weighting_details 'w=1/[\s^2^(Fo^2^)+(0.0356P)^2^] where P=(Fo^2^+2Fc^2^)/3'
_refine_ls_weighting_scheme calc
_refine_ls_wR_factor_gt 0.0913
_refine_ls_wR_factor_ref 0.0984
_reflns_Friedel_coverage 0.000
_reflns_number_gt 1620
_reflns_number_total 2078
_reflns_threshold_expression 'I > 2\s(I)'
_cod_data_source_file c6dt04834j2.cif
_cod_data_source_block 2586
_cod_depositor_comments 'Adding full bibliography for 7042003--7042010.cif.'
_cod_database_code 7042005
_shelx_shelxl_version_number 2014/7
_shelx_space_group_comment
;
The symmetry employed for this shelxl refinement is uniquely defined
by the following loop, which should always be used as a source of
symmetry information in preference to the above space-group names.
They are only intended as comments.
;
_shelx_estimated_absorpt_t_max 0.735
_shelx_estimated_absorpt_t_min 0.291
_olex2_refinement_description
;
1. Fixed Uiso
 At 1.2 times of:
  All C(H) groups, All C(H,H) groups
 At 1.5 times of:
  All C(H,H,H) groups, All O(H,H) groups
2. Others
 Fixed Sof: H1B(0.5) H1A(0.5)
3.a Secondary CH2 refined with riding coordinates:
 C6(H6A,H6B), C7(H7A,H7B)
3.b Aromatic/amide H refined with riding coordinates:
 C4(H4), C5(H5)
3.c Tetrahedral OH refined as rotating group:
 O1(H1B), O1(H1A)
3.d Idealised Me refined as rotating group:
 C8(H8A,H8B,H8C)
;
_olex2_submission_special_instructions 'No special instructions were received'

loop_
_space_group_symop_operation_xyz
'x, y, z'
'-x, y, -z'
'x+1/2, y+1/2, z'
'-x+1/2, y+1/2, -z'
'-x, -y, -z'
'x, -y, z'
'-x+1/2, -y+1/2, -z'
'x+1/2, -y+1/2, z'

loop_
_atom_site_label
_atom_site_type_symbol
_atom_site_fract_x
_atom_site_fract_y
_atom_site_fract_z
_atom_site_U_iso_or_equiv
_atom_site_adp_type
_atom_site_occupancy
_atom_site_site_symmetry_order
_atom_site_calc_flag
_atom_site_refinement_flags_posn
_atom_site_refinement_flags_adp
_atom_site_refinement_flags_occupancy
_atom_site_disorder_assembly
_atom_site_disorder_group
Au Au 0.37076(3) 0.5000 -0.00932(4) 0.01954(16) Uani 1 2 d S T P . .
O1 O 0.4784(4) 0.3867(4) 0.3574(6) 0.0273(13) Uani 1 1 d . . . . .
H1B H 0.4939 0.3993 0.4439 0.041 Uiso 0.5 1 calc GR . . A -1
H1A H 0.4953 0.4494 0.3529 0.041 Uiso 0.5 1 calc GR . . B -2
N1 N 0.4454(5) 0.2739(5) 0.0931(7) 0.0218(15) Uani 1 1 d . . . . .
N3 N 0.2980(5) 0.2718(5) -0.1072(7) 0.0281(16) Uani 1 1 d . . . . .
C2 C 0.3714(5) 0.3391(6) -0.0088(7) 0.0174(16) Uani 1 1 d . . . . .
C4 C 0.3283(7) 0.1654(6) -0.0688(10) 0.033(2) Uani 1 1 d . . . . .
H4 H 0.2908 0.1038 -0.1229 0.039 Uiso 1 1 calc R . . . .
C5 C 0.4199(7) 0.1654(6) 0.0581(10) 0.035(2) Uani 1 1 d . . . . .
H5 H 0.4592 0.1047 0.1125 0.042 Uiso 1 1 calc R . . . .
C6 C 0.5414(5) 0.3113(6) 0.2231(8) 0.0230(18) Uani 1 1 d . . . . .
H6A H 0.5541 0.3846 0.2028 0.028 Uiso 1 1 calc R . . . .
H6B H 0.5944 0.2639 0.2368 0.028 Uiso 1 1 calc R . . . .
C7 C 0.5464(6) 0.3128(6) 0.3649(8) 0.0262(18) Uani 1 1 d . . . . .
H7A H 0.5319 0.2400 0.3843 0.031 Uiso 1 1 calc R . . . .
H7B H 0.6144 0.3323 0.4492 0.031 Uiso 1 1 calc R . . . .
C8 C 0.2047(6) 0.3061(7) -0.2443(8) 0.036(2) Uani 1 1 d . . . . .
H8A H 0.1839 0.3747 -0.2268 0.053 Uiso 1 1 calc GR . . . .
H8B H 0.1535 0.2519 -0.2733 0.053 Uiso 1 1 calc GR . . . .
H8C H 0.2145 0.3144 -0.3245 0.053 Uiso 1 1 calc GR . . . .
P P 0.3003(2) 0.0000 0.5770(3) 0.0265(7) Uani 1 2 d S T P . .
F1 F 0.3007(4) 0.1277(3) 0.5775(5) 0.0449(14) Uani 1 1 d . . . . .
F3 F 0.2235(5) 0.0000 0.6226(7) 0.0376(17) Uani 1 2 d S T P . .
F4 F 0.3907(5) 0.0000 0.7513(7) 0.0447(19) Uani 1 2 d S T P . .
F5 F 0.3787(6) 0.0000 0.5346(10) 0.062(2) Uani 1 2 d S T P . .
F6 F 0.2109(5) 0.0000 0.4041(7) 0.0385(18) Uani 1 2 d S T P . .

loop_
_atom_site_aniso_label
_atom_site_aniso_U_11
_atom_site_aniso_U_22
_atom_site_aniso_U_33
_atom_site_aniso_U_23
_atom_site_aniso_U_13
_atom_site_aniso_U_12
Au 0.0219(3) 0.0167(2) 0.0158(2) 0.000 0.0083(2) 0.000
O1 0.040(3) 0.019(3) 0.027(3) 0.002(2) 0.021(3) 0.006(3)
N1 0.031(4) 0.018(3) 0.021(3) -0.004(3) 0.017(3) 0.000(3)
N3 0.038(5) 0.028(3) 0.022(4) 0.000(3) 0.020(4) -0.003(3)
C2 0.011(4) 0.030(4) 0.012(3) -0.009(3) 0.007(3) -0.009(3)
C4 0.048(6) 0.019(4) 0.034(5) 0.005(4) 0.026(5) 0.002(4)
C5 0.050(6) 0.013(4) 0.045(6) 0.001(4) 0.029(5) 0.004(4)
C6 0.022(5) 0.017(4) 0.034(5) 0.009(3) 0.019(4) 0.011(3)
C7 0.018(4) 0.028(4) 0.022(4) -0.003(3) 0.005(4) -0.006(3)
C8 0.031(5) 0.046(5) 0.017(4) -0.010(4) 0.006(4) -0.023(4)
P 0.0236(17) 0.0221(14) 0.0215(15) 0.000 0.0056(14) 0.000
F1 0.050(3) 0.025(2) 0.049(3) 0.003(2) 0.022(3) -0.007(2)
F3 0.034(4) 0.044(4) 0.033(4) 0.000 0.018(3) 0.000
F4 0.037(4) 0.044(4) 0.029(4) 0.000 0.005(4) 0.000
F5 0.044(5) 0.086(6) 0.069(5) 0.000 0.040(5) 0.000
F6 0.045(5) 0.031(3) 0.025(4) 0.000 0.011(3) 0.000

loop_
_atom_type_symbol
_atom_type_description
_atom_type_scat_dispersion_real
_atom_type_scat_dispersion_imag
_atom_type_scat_source
C C 0.0033 0.0016 'International Tables Vol C Tables 4.2.6.8 and 6.1.1.4'
H H 0.0000 0.0000 'International Tables Vol C Tables 4.2.6.8 and 6.1.1.4'
Au Au -2.0133 8.8022 'International Tables Vol C Tables 4.2.6.8 and 6.1.1.4'
F F 0.0171 0.0103 'International Tables Vol C Tables 4.2.6.8 and 6.1.1.4'
N N 0.0061 0.0033 'International Tables Vol C Tables 4.2.6.8 and 6.1.1.4'
O O 0.0106 0.0060 'International Tables Vol C Tables 4.2.6.8 and 6.1.1.4'
P P 0.1023 0.0942 'International Tables Vol C Tables 4.2.6.8 and 6.1.1.4'

loop_
_geom_angle_atom_site_label_1
_geom_angle_atom_site_label_2
_geom_angle_atom_site_label_3
_geom_angle
_geom_angle_site_symmetry_1
_geom_angle_site_symmetry_3
C2 Au C2 179.5(4) . 6_565
C7 O1 H1B 109.5 . .
C7 O1 H1A 109.5 . .
C2 N1 C5 111.5(6) . .
C2 N1 C6 124.7(6) . .
C5 N1 C6 123.8(7) . .
C2 N3 C4 110.3(7) . .
C2 N3 C8 124.6(7) . .
C4 N3 C8 124.7(7) . .
N1 C2 Au 127.1(5) . .
N1 C2 N3 104.8(6) . .
N3 C2 Au 128.0(5) . .
N3 C4 H4 126.0 . .
C5 C4 N3 108.0(7) . .
C5 C4 H4 126.0 . .
N1 C5 H5 127.3 . .
C4 C5 N1 105.3(7) . .
C4 C5 H5 127.3 . .
N1 C6 H6A 108.9 . .
N1 C6 H6B 108.9 . .
N1 C6 C7 113.3(6) . .
H6A C6 H6B 107.7 . .
C7 C6 H6A 108.9 . .
C7 C6 H6B 108.9 . .
O1 C7 C6 111.7(6) . .
O1 C7 H7A 109.3 . .
O1 C7 H7B 109.3 . .
C6 C7 H7A 109.3 . .
C6 C7 H7B 109.3 . .
H7A C7 H7B 107.9 . .
N3 C8 H8A 109.5 . .
N3 C8 H8B 109.5 . .
N3 C8 H8C 109.5 . .
H8A C8 H8B 109.5 . .
H8A C8 H8C 109.5 . .
H8B C8 H8C 109.5 . .
F1 P F1 179.6(5) . 6
F1 P F3 90.1(2) 6 .
F1 P F3 90.1(2) . .
F1 P F4 89.8(2) . .
F1 P F4 89.8(2) 6 .
F1 P F5 89.9(2) . .
F1 P F5 89.9(2) 6 .
F1 P F6 90.2(2) . .
F1 P F6 90.2(2) 6 .
F3 P F4 89.6(4) . .
F5 P F3 178.9(4) . .
F5 P F4 89.3(4) . .
F5 P F6 90.5(4) . .
F6 P F3 90.6(4) . .
F6 P F4 179.8(5) . .

loop_
_geom_bond_atom_site_label_1
_geom_bond_atom_site_label_2
_geom_bond_distance
_geom_bond_site_symmetry_2
Au C2 2.004(7) .
Au C2 2.004(7) 6_565
O1 H1B 0.8400 .
O1 H1A 0.8400 .
O1 C7 1.413(9) .
N1 C2 1.352(9) .
N1 C5 1.403(10) .
N1 C6 1.471(10) .
N3 C2 1.354(9) .
N3 C4 1.393(10) .
N3 C8 1.466(10) .
C4 H4 0.9500 .
C4 C5 1.343(13) .
C5 H5 0.9500 .
C6 H6A 0.9900 .
C6 H6B 0.9900 .
C6 C7 1.500(10) .
C7 H7A 0.9900 .
C7 H7B 0.9900 .
C8 H8A 0.9800 .
C8 H8B 0.9800 .
C8 H8C 0.9800 .
P F1 1.591(4) .
P F1 1.591(4) 6
P F3 1.598(8) .
P F4 1.611(7) .
P F5 1.597(9) .
P F6 1.598(7) .
